data_7704867
loop_
_publ_author_name
'Dutta, Sabarni'
'Bhunia, Pradip'
'Mayans, J\'ulia'
'Drew, Michael G. B.'
'Ghosh, Ashutosh'

_publ_section_title
;
 Roles of basicity and steric crowding of anionic coligands in catechol
 oxidase-like activity of Cu(ii)-Mn(ii) complexes.
;
_journal_issue 32
_journal_name_full 'Dalton transactions (Cambridge, England : 2003)'
_journal_page_first 11268
_journal_page_last 11281
_journal_paper_doi 10.1039/d0dt00952k
_journal_volume 49
_journal_year 2020
_chemical_formula_sum 'C45 H53 Cl Cu2 Mn N4 O15'
_chemical_formula_weight 1107.38
_space_group_crystal_system monoclinic
_space_group_IT_number 14
_space_group_name_Hall '-P 2ybc'
_space_group_name_H-M_alt 'P 1 21/c 1'
_atom_sites_solution_hydrogens mixed
_audit_creation_method SHELXL-2016/6
_audit_update_record
;
2020-03-13 deposited with the CCDC.	2020-07-17 downloaded from the CCDC.
;
_cell_angle_alpha 90
_cell_angle_beta 110.755(5)
_cell_angle_gamma 90
_cell_formula_units_Z 4
_cell_length_a 15.6553(19)
_cell_length_b 16.993(2)
_cell_length_c 19.634(2)
_cell_measurement_reflns_used 9355
_cell_measurement_temperature 295(2)
_cell_measurement_theta_max 25.805
_cell_measurement_theta_min 2.387
_cell_volume 4884.3(10)
_computing_structure_refinement 'SHELXL-2016/6 (Sheldrick, 2016)'
_computing_structure_solution 'SHELXT 2014/4 (Sheldrick, 2014)'
_diffrn_ambient_temperature 295(2)
_diffrn_measured_fraction_theta_full 0.999
_diffrn_measured_fraction_theta_max 0.996
_diffrn_measurement_device_type 'Bruker APEX-II CCD'
_diffrn_measurement_method '\f and \w scans'
_diffrn_radiation_type MoK\a
_diffrn_radiation_wavelength 0.71073
_diffrn_reflns_av_R_equivalents 0.1385
_diffrn_reflns_av_unetI/netI 0.0927
_diffrn_reflns_Laue_measured_fraction_full 0.999
_diffrn_reflns_Laue_measured_fraction_max 0.996
_diffrn_reflns_limit_h_max 19
_diffrn_reflns_limit_h_min -19
_diffrn_reflns_limit_k_max 20
_diffrn_reflns_limit_k_min -20
_diffrn_reflns_limit_l_max 23
_diffrn_reflns_limit_l_min -23
_diffrn_reflns_number 81565
_diffrn_reflns_point_group_measured_fraction_full 0.999
_diffrn_reflns_point_group_measured_fraction_max 0.996
_diffrn_reflns_theta_full 25.242
_diffrn_reflns_theta_max 25.805
_diffrn_reflns_theta_min 2.387
_exptl_absorpt_coefficient_mu 1.243
_exptl_absorpt_correction_T_max 0.958
_exptl_absorpt_correction_T_min 0.936
_exptl_absorpt_correction_type empirical
_exptl_absorpt_process_details SADABS
_exptl_crystal_colour GREEN
_exptl_crystal_density_diffrn 1.506
_exptl_crystal_description NEEDLE
_exptl_crystal_F_000 2284
_exptl_crystal_size_max 0.61
_exptl_crystal_size_mid 0.32
_exptl_crystal_size_min 0.21
_refine_diff_density_max 0.906
_refine_diff_density_min -0.555
_refine_diff_density_rms 0.118
_refine_ls_extinction_method none
_refine_ls_goodness_of_fit_ref 1.050
_refine_ls_hydrogen_treatment mixed
_refine_ls_matrix_type full
_refine_ls_number_parameters 645
_refine_ls_number_reflns 9355
_refine_ls_number_restraints 30
_refine_ls_restrained_S_all 1.053
_refine_ls_R_factor_all 0.1646
_refine_ls_R_factor_gt 0.0792
_refine_ls_shift/su_max 0.001
_refine_ls_shift/su_mean 0.000
_refine_ls_structure_factor_coef Fsqd
_refine_ls_weighting_details 'w=1/[\s^2^(Fo^2^)+(0.1064P)^2^+21.6198P] where P=(Fo^2^+2Fc^2^)/3'
_refine_ls_weighting_scheme calc
_refine_ls_wR_factor_gt 0.1927
_refine_ls_wR_factor_ref 0.2523
_reflns_Friedel_coverage 0.000
_reflns_number_gt 5060
_reflns_number_total 9355
_reflns_threshold_expression 'I > 2\s(I)'
_cod_data_source_file d0dt00952k2.cif
_cod_data_source_block 4
_cod_depositor_comments
;
The following automatic conversions were performed:

data item '_exptl_absorpt_correction_type' value 'EMPIRICAL' was
changed to 'empirical' in accordance with the
/home/data/users/saulius/crontab/automatic-downloads/rss-feeds/RSC/lib/dictionaries/cif_core.dic
dictionary named 'cif_core.dic' version 2.4.2 last updated on
2011-04-26.

Automatic conversion script
Id: cif_fix_values 7556 2019-12-06 15:28:31Z antanas 

 Adding full bibliography for 7704864--7704868.cif.
;
_cod_original_cell_volume 4884.2(10)
_cod_original_sg_symbol_H-M 'P 21/c'
_cod_database_code 7704867
_shelx_shelxl_version_number 2016/6
_shelx_space_group_comment
;
The symmetry employed for this shelxl refinement is uniquely defined
by the following loop, which should always be used as a source of
symmetry information in preference to the above space-group names.
They are only intended as comments.
;

loop_
_space_group_symop_operation_xyz
'x, y, z'
'-x, y+1/2, -z+1/2'
'-x, -y, -z'
'x, -y-1/2, z-1/2'

loop_
_atom_site_label
_atom_site_type_symbol
_atom_site_fract_x
_atom_site_fract_y
_atom_site_fract_z
_atom_site_U_iso_or_equiv
_atom_site_adp_type
_atom_site_occupancy
_atom_site_site_symmetry_order
_atom_site_calc_flag
_atom_site_refinement_flags_posn
_atom_site_refinement_flags_adp
_atom_site_refinement_flags_occupancy
_atom_site_disorder_assembly
_atom_site_disorder_group
Mn1 Mn 0.68587(8) 0.58402(6) 0.36196(6) 0.0382(3) Uani 1 1 d D . . . .
Cu1 Cu 0.80372(6) 0.43543(6) 0.43799(5) 0.0466(3) Uani 1 1 d . . . . .
Cu2 Cu 0.67151(6) 0.59943(6) 0.51633(5) 0.0435(3) Uani 1 1 d . . . . .
O1W O 0.7382(4) 0.6670(3) 0.3028(3) 0.0591(15) Uani 1 1 d D . . . .
O11 O 0.8189(4) 0.5452(3) 0.4549(3) 0.0581(16) Uani 1 1 d . . . . .
C12 C 0.8880(5) 0.5809(5) 0.5046(4) 0.0435(19) Uani 1 1 d . . . . .
C13 C 0.8927(5) 0.6626(5) 0.4987(5) 0.057(2) Uani 1 1 d . . . . .
H13 H 0.848902 0.687853 0.459909 0.068 Uiso 1 1 calc R U . . .
C14 C 0.9589(7) 0.7064(6) 0.5477(6) 0.072(3) Uani 1 1 d . . . . .
H14 H 0.960074 0.760804 0.542785 0.086 Uiso 1 1 calc R U . . .
C15 C 1.0257(7) 0.6680(7) 0.6062(6) 0.077(3) Uani 1 1 d . . . . .
H15 H 1.071762 0.696704 0.640364 0.093 Uiso 1 1 calc R U . . .
C16 C 1.0220(6) 0.5885(7) 0.6119(5) 0.069(3) Uani 1 1 d . . . . .
H16 H 1.066635 0.564146 0.650859 0.083 Uiso 1 1 calc R U . . .
C17 C 0.9552(5) 0.5412(6) 0.5629(4) 0.054(2) Uani 1 1 d . . . . .
C18 C 0.9521(6) 0.4569(6) 0.5771(5) 0.055(2) Uani 1 1 d . . . . .
N19 N 0.8889(5) 0.4120(4) 0.5366(4) 0.0554(18) Uani 1 1 d . . . . .
C20 C 0.8795(7) 0.3303(6) 0.5607(6) 0.077(3) Uani 1 1 d . . . . .
H20A H 0.905766 0.327201 0.613362 0.093 Uiso 1 1 calc R U . . .
H20B H 0.912359 0.294103 0.540677 0.093 Uiso 1 1 calc R U . . .
C21 C 0.7800(7) 0.3073(6) 0.5353(6) 0.077(3) Uani 1 1 d . . . . .
H21A H 0.771392 0.269167 0.569142 0.092 Uiso 1 1 calc R U . . .
H21B H 0.743833 0.353369 0.536101 0.092 Uiso 1 1 calc R U . . .
C22 C 0.7458(7) 0.2727(6) 0.4601(7) 0.084(3) Uani 1 1 d . . . . .
H22A H 0.681372 0.260582 0.446356 0.101 Uiso 1 1 calc R U . . .
H22B H 0.778077 0.223976 0.460117 0.101 Uiso 1 1 calc R U . . .
N23 N 0.7594(4) 0.3284(4) 0.4052(5) 0.059(2) Uani 1 1 d . . . . .
C24 C 0.7336(6) 0.3048(5) 0.3379(6) 0.062(2) Uani 1 1 d . . . . .
C25 C 0.7461(6) 0.3548(5) 0.2802(4) 0.054(2) Uani 1 1 d . . . . .
C26 C 0.7625(8) 0.3219(6) 0.2218(6) 0.083(3) Uani 1 1 d . . . . .
H26 H 0.765180 0.267471 0.218481 0.100 Uiso 1 1 calc R U . . .
C27 C 0.7747(11) 0.3670(7) 0.1692(6) 0.113(5) Uani 1 1 d . . . . .
H27 H 0.788953 0.343821 0.131678 0.136 Uiso 1 1 calc R U . . .
C28 C 0.7658(9) 0.4470(6) 0.1715(5) 0.088(4) Uani 1 1 d . . . . .
H28 H 0.770668 0.477732 0.133897 0.105 Uiso 1 1 calc R U . . .
C29 C 0.7503(7) 0.4814(6) 0.2272(4) 0.066(3) Uani 1 1 d . . . . .
H29 H 0.745498 0.535943 0.228024 0.080 Uiso 1 1 calc R U . . .
C30 C 0.7410(5) 0.4370(5) 0.2845(4) 0.0446(19) Uani 1 1 d . . . . .
O31 O 0.7333(4) 0.4724(3) 0.3416(3) 0.0479(13) Uani 1 1 d . . . . .
C181 C 1.0278(7) 0.4232(7) 0.6420(5) 0.080(3) Uani 1 1 d . . . . .
H18A H 1.084165 0.449332 0.647507 0.120 Uiso 1 1 calc R U . . .
H18B H 1.033816 0.367926 0.634642 0.120 Uiso 1 1 calc R U . . .
H18C H 1.013304 0.430874 0.685178 0.120 Uiso 1 1 calc R U . . .
C241 C 0.6917(8) 0.2245(6) 0.3163(7) 0.094(4) Uani 1 1 d . . . . .
H24A H 0.676896 0.217113 0.264895 0.142 Uiso 1 1 calc R U . . .
H24B H 0.734526 0.184899 0.342430 0.142 Uiso 1 1 calc R U . . .
H24C H 0.637208 0.220413 0.327786 0.142 Uiso 1 1 calc R U . . .
O41 O 0.6297(4) 0.5240(3) 0.4407(3) 0.0527(14) Uani 1 1 d . . . . .
C42 C 0.5835(5) 0.4571(4) 0.4389(4) 0.0394(17) Uani 1 1 d . . . . .
C43 C 0.5464(5) 0.4208(5) 0.3718(5) 0.047(2) Uani 1 1 d . . . . .
H43 H 0.552841 0.443916 0.330899 0.057 Uiso 1 1 calc R U . . .
C44 C 0.5003(6) 0.3510(5) 0.3652(5) 0.057(2) Uani 1 1 d . . . . .
H44 H 0.475843 0.326890 0.319871 0.068 Uiso 1 1 calc R U . . .
C45 C 0.4899(6) 0.3163(5) 0.4249(6) 0.061(2) Uani 1 1 d . . . . .
H45 H 0.458446 0.269012 0.420538 0.073 Uiso 1 1 calc R U . . .
C46 C 0.5263(6) 0.3524(5) 0.4902(5) 0.058(2) Uani 1 1 d . . . . .
H46 H 0.518715 0.328528 0.530296 0.070 Uiso 1 1 calc R U . . .
C47 C 0.5754(5) 0.4247(5) 0.5016(4) 0.0456(19) Uani 1 1 d . . . . .
C48 C 0.6212(5) 0.4549(5) 0.5758(4) 0.049(2) Uani 1 1 d . . . . .
N49 N 0.6664(5) 0.5207(4) 0.5884(3) 0.0463(16) Uani 1 1 d . . . . .
C50 C 0.7209(6) 0.5435(6) 0.6631(5) 0.065(3) Uani 1 1 d . . . . .
H50A H 0.735820 0.496818 0.693492 0.078 Uiso 1 1 calc R U . . .
H50B H 0.684913 0.577945 0.681759 0.078 Uiso 1 1 calc R U . . .
C51 C 0.8080(6) 0.5849(7) 0.6681(5) 0.070(3) Uani 1 1 d . . . . .
H51A H 0.852468 0.577367 0.716749 0.084 Uiso 1 1 calc R U . . .
H51B H 0.832169 0.560486 0.634105 0.084 Uiso 1 1 calc R U . . .
C52 C 0.7975(7) 0.6715(7) 0.6525(5) 0.075(3) Uani 1 1 d . . . . .
H52A H 0.780586 0.697144 0.690000 0.089 Uiso 1 1 calc R U . . .
H52B H 0.855766 0.692857 0.654534 0.089 Uiso 1 1 calc R U . . .
N53 N 0.7280(4) 0.6896(4) 0.5806(3) 0.0467(16) Uani 1 1 d . . . . .
C54 C 0.7123(6) 0.7619(6) 0.5622(5) 0.059(2) Uani 1 1 d . . . . .
C55 C 0.6435(5) 0.7841(4) 0.4918(5) 0.047(2) Uani 1 1 d . . . . .
C56 C 0.5958(7) 0.8552(5) 0.4849(6) 0.069(3) Uani 1 1 d . . . . .
H56 H 0.607903 0.887722 0.525298 0.083 Uiso 1 1 calc R U . . .
C57 C 0.5317(8) 0.8776(6) 0.4199(8) 0.086(4) Uani 1 1 d . . . . .
H57 H 0.499663 0.924399 0.416738 0.104 Uiso 1 1 calc R U . . .
C58 C 0.5147(7) 0.8309(6) 0.3590(6) 0.076(3) Uani 1 1 d . . . . .
H58 H 0.472316 0.846899 0.314566 0.091 Uiso 1 1 calc R U . . .
C59 C 0.5602(6) 0.7611(5) 0.3639(5) 0.053(2) Uani 1 1 d . . . . .
H59 H 0.548399 0.729880 0.322734 0.064 Uiso 1 1 calc R U . . .
C60 C 0.6235(5) 0.7366(4) 0.4298(4) 0.0410(18) Uani 1 1 d . . . . .
O61 O 0.6642(4) 0.6668(3) 0.4348(3) 0.0474(13) Uani 1 1 d . . . . .
C481 C 0.6125(8) 0.4078(6) 0.6384(5) 0.079(3) Uani 1 1 d . . . . .
H48A H 0.550878 0.389106 0.625546 0.118 Uiso 1 1 calc R U . . .
H48B H 0.627381 0.440629 0.680823 0.118 Uiso 1 1 calc R U . . .
H48C H 0.653543 0.363806 0.648543 0.118 Uiso 1 1 calc R U . . .
C541 C 0.7629(7) 0.8282(6) 0.6105(6) 0.086(3) Uani 1 1 d . . . . .
H54A H 0.741292 0.877573 0.586963 0.129 Uiso 1 1 calc R U . . .
H54B H 0.752723 0.826103 0.655907 0.129 Uiso 1 1 calc R U . . .
H54C H 0.827118 0.823248 0.619550 0.129 Uiso 1 1 calc R U . . .
O71 O 0.5650(4) 0.5776(3) 0.2725(3) 0.0556(15) Uani 1 1 d . . . . .
C72 C 0.5427(5) 0.6038(5) 0.2078(4) 0.049(2) Uani 1 1 d . . . . .
O73 O 0.5893(4) 0.6526(4) 0.1876(3) 0.0694(18) Uani 1 1 d . . . . .
C74 C 0.4546(5) 0.5759(5) 0.1551(4) 0.0458(19) Uani 1 1 d . . . . .
C75 C 0.4245(6) 0.5995(5) 0.0825(4) 0.058(2) Uani 1 1 d . . . . .
H75 H 0.460986 0.633047 0.067061 0.069 Uiso 1 1 calc R U . . .
C76 C 0.3424(7) 0.5746(6) 0.0330(5) 0.068(3) Uani 1 1 d . . . . .
H76 H 0.324593 0.590147 -0.015496 0.081 Uiso 1 1 calc R U . . .
C77 C 0.2877(7) 0.5273(7) 0.0551(5) 0.070(3) Uani 1 1 d . . . . .
C78 C 0.3149(6) 0.5043(6) 0.1271(5) 0.072(3) Uani 1 1 d . . . . .
H78 H 0.276496 0.473274 0.142749 0.086 Uiso 1 1 calc R U . . .
C79 C 0.3984(6) 0.5269(5) 0.1757(5) 0.055(2) Uani 1 1 d . . . . .
H79 H 0.417244 0.508692 0.223420 0.066 Uiso 1 1 calc R U . . .
O80 O 0.2047(5) 0.5041(5) 0.0048(4) 0.101(3) Uani 1 1 d . . . . .
H80 H 0.188944 0.462434 0.017904 0.151 Uiso 1 1 calc R U . . .
Cl9 Cl 0.0732(3) 0.8961(3) 0.6865(3) 0.1394(16) Uani 1 1 d D . . . .
O91 O 0.1100(18) 0.8494(14) 0.6389(13) 0.212(14) Uiso 0.5 1 d D . P A 1
O92 O 0.1270(15) 0.8734(12) 0.7601(8) 0.154(8) Uiso 0.5 1 d D . P A 1
O93 O 0.1015(16) 0.9774(9) 0.6776(12) 0.177(10) Uiso 0.5 1 d D . P A 1
O94 O -0.0199(10) 0.8877(15) 0.6638(13) 0.190(11) Uiso 0.5 1 d D . P A 1
O95 O 0.1660(13) 0.889(2) 0.7370(16) 0.33(3) Uiso 0.5 1 d D . P A 2
O96 O 0.0338(15) 0.9679(10) 0.6969(11) 0.157(8) Uiso 0.5 1 d D . P A 2
O97 O 0.0213(18) 0.8302(12) 0.7034(14) 0.206(12) Uiso 0.5 1 d D . P A 2
O98 O 0.0717(18) 0.8841(14) 0.6133(10) 0.165(10) Uiso 0.5 1 d D . P A 2
O2W O 0.0900(9) 0.4179(8) 0.0515(12) 0.122(8) Uani 0.5 1 d . . P B 1
O4W O 0.0746(13) 0.8751(12) 0.5001(15) 0.158(9) Uani 0.5 1 d . . P C 3
O5W O -0.0435(16) 1.0716(14) 0.6011(15) 0.171(10) Uani 0.5 1 d . . P D 4
O7W O 0.8606(11) 0.7899(9) 0.3399(8) 0.088(5) Uani 0.5 1 d . . P E 2
O3W O 0.0012(11) 0.7901(12) 0.2923(10) 0.129(7) Uani 0.5 1 d . . P F 1
O6W O 0.790(2) 0.8179(17) 0.3493(16) 0.197(11) Uani 0.5 1 d . U P G 1
H1W H 0.699(7) 0.680(7) 0.262(5) 0.236 Uiso 1 1 d D U . . .
H2W H 0.760(12) 0.708(4) 0.326(4) 0.236 Uiso 1 1 d D U . . .

loop_
_atom_site_aniso_label
_atom_site_aniso_U_11
_atom_site_aniso_U_22
_atom_site_aniso_U_33
_atom_site_aniso_U_23
_atom_site_aniso_U_13
_atom_site_aniso_U_12
Mn1 0.0399(7) 0.0411(6) 0.0328(6) 0.0027(5) 0.0118(5) 0.0002(5)
Cu1 0.0405(6) 0.0477(6) 0.0478(6) 0.0109(4) 0.0112(4) 0.0015(4)
Cu2 0.0451(6) 0.0496(6) 0.0346(5) 0.0006(4) 0.0128(4) 0.0015(4)
O1W 0.067(4) 0.057(4) 0.054(4) 0.010(3) 0.023(3) -0.009(3)
O11 0.050(4) 0.054(4) 0.051(3) 0.009(3) -0.006(3) -0.001(3)
C12 0.032(4) 0.056(5) 0.041(4) -0.003(4) 0.012(4) -0.001(4)
C13 0.034(5) 0.067(6) 0.060(5) -0.011(5) 0.006(4) -0.019(4)
C14 0.058(6) 0.063(6) 0.095(8) -0.019(6) 0.028(6) -0.013(5)
C15 0.047(6) 0.096(9) 0.079(7) -0.025(6) 0.010(5) -0.015(6)
C16 0.035(5) 0.111(9) 0.051(6) -0.004(6) 0.004(4) 0.008(5)
C17 0.034(5) 0.090(7) 0.039(5) 0.001(5) 0.013(4) 0.006(5)
C18 0.033(5) 0.086(7) 0.043(5) 0.011(5) 0.012(4) 0.014(5)
N19 0.051(5) 0.069(5) 0.049(4) 0.021(4) 0.022(4) 0.014(4)
C20 0.076(7) 0.075(7) 0.074(7) 0.038(6) 0.019(6) 0.018(6)
C21 0.074(7) 0.076(7) 0.094(8) 0.037(6) 0.046(6) 0.008(6)
C22 0.061(7) 0.064(6) 0.127(10) 0.038(7) 0.033(7) 0.005(5)
N23 0.030(4) 0.059(5) 0.083(6) 0.026(4) 0.014(4) 0.005(3)
C24 0.044(5) 0.049(5) 0.082(7) 0.005(5) 0.008(5) 0.001(4)
C25 0.048(5) 0.048(5) 0.049(5) -0.008(4) -0.006(4) -0.002(4)
C26 0.113(9) 0.048(6) 0.068(7) -0.025(5) 0.006(6) 0.010(6)
C27 0.215(16) 0.068(8) 0.048(6) -0.014(6) 0.037(8) 0.031(9)
C28 0.144(11) 0.068(7) 0.041(5) 0.005(5) 0.020(6) 0.024(7)
C29 0.103(8) 0.056(6) 0.033(5) 0.001(4) 0.016(5) 0.011(5)
C30 0.030(4) 0.053(5) 0.044(5) -0.011(4) 0.004(3) 0.006(4)
O31 0.056(3) 0.044(3) 0.044(3) 0.007(2) 0.017(3) 0.006(3)
C181 0.057(6) 0.112(9) 0.052(6) 0.023(6) -0.005(5) 0.009(6)
C241 0.090(8) 0.052(6) 0.129(10) -0.022(6) 0.024(7) -0.037(6)
O41 0.064(4) 0.059(4) 0.039(3) -0.001(3) 0.023(3) -0.023(3)
C42 0.030(4) 0.046(4) 0.040(4) 0.002(3) 0.009(3) 0.007(3)
C43 0.040(5) 0.047(5) 0.057(5) 0.000(4) 0.019(4) -0.005(4)
C44 0.044(5) 0.055(5) 0.073(6) -0.011(5) 0.023(5) -0.008(4)
C45 0.051(5) 0.051(5) 0.090(7) -0.001(5) 0.037(5) -0.005(4)
C46 0.061(6) 0.049(5) 0.077(7) 0.022(5) 0.041(5) 0.012(4)
C47 0.040(4) 0.049(5) 0.057(5) 0.008(4) 0.029(4) 0.008(4)
C48 0.046(5) 0.055(5) 0.055(5) 0.017(4) 0.030(4) 0.023(4)
N49 0.054(4) 0.054(4) 0.034(3) 0.007(3) 0.019(3) 0.013(3)
C50 0.062(6) 0.089(7) 0.043(5) 0.004(5) 0.018(4) 0.010(5)
C51 0.056(6) 0.110(9) 0.033(5) 0.003(5) 0.005(4) 0.013(6)
C52 0.063(6) 0.117(9) 0.039(5) -0.013(5) 0.013(5) -0.016(6)
N53 0.033(4) 0.070(5) 0.039(4) -0.013(3) 0.015(3) -0.003(3)
C54 0.065(6) 0.062(6) 0.064(6) -0.021(5) 0.040(5) -0.019(5)
C55 0.051(5) 0.035(4) 0.067(6) -0.006(4) 0.035(4) -0.009(4)
C56 0.087(7) 0.043(5) 0.096(8) -0.006(5) 0.056(7) -0.009(5)
C57 0.106(9) 0.050(6) 0.124(10) 0.032(7) 0.067(9) 0.030(6)
C58 0.069(7) 0.065(7) 0.091(8) 0.027(6) 0.027(6) 0.002(5)
C59 0.053(5) 0.040(5) 0.060(5) 0.010(4) 0.013(4) 0.003(4)
C60 0.036(4) 0.041(4) 0.051(5) 0.002(4) 0.021(4) -0.006(3)
O61 0.064(4) 0.039(3) 0.039(3) 0.003(2) 0.018(3) 0.008(3)
C481 0.091(8) 0.100(8) 0.059(6) 0.023(6) 0.044(6) 0.001(6)
C541 0.086(8) 0.086(8) 0.090(8) -0.044(6) 0.035(6) -0.033(6)
O71 0.049(3) 0.074(4) 0.036(3) 0.012(3) 0.006(3) -0.003(3)
C72 0.041(5) 0.057(5) 0.048(5) -0.002(4) 0.014(4) 0.007(4)
O73 0.067(4) 0.070(4) 0.056(4) 0.021(3) 0.003(3) -0.009(3)
C74 0.040(5) 0.053(5) 0.041(4) -0.004(4) 0.011(4) 0.011(4)
C75 0.065(6) 0.062(6) 0.042(5) 0.003(4) 0.014(4) 0.007(5)
C76 0.074(7) 0.073(7) 0.039(5) 0.004(5) 0.000(5) 0.004(5)
C77 0.052(6) 0.088(8) 0.054(6) -0.019(5) -0.002(5) 0.007(5)
C78 0.056(6) 0.089(7) 0.068(7) -0.011(5) 0.019(5) -0.014(5)
C79 0.045(5) 0.067(6) 0.047(5) -0.007(4) 0.010(4) 0.001(4)
O80 0.068(5) 0.130(8) 0.072(5) -0.016(5) -0.015(4) -0.006(5)
Cl9 0.107(3) 0.133(3) 0.178(4) -0.058(3) 0.049(3) -0.027(2)
O2W 0.038(7) 0.065(9) 0.25(2) 0.084(12) 0.040(10) 0.016(7)
O4W 0.085(13) 0.114(15) 0.25(3) 0.026(17) 0.033(15) 0.007(11)
O5W 0.129(19) 0.17(2) 0.20(3) -0.027(19) 0.042(18) -0.010(15)
O7W 0.080(10) 0.092(11) 0.085(10) 0.001(8) 0.019(8) -0.048(9)
O3W 0.075(11) 0.168(18) 0.121(14) 0.073(13) 0.006(10) 0.015(11)
O6W 0.215(14) 0.169(14) 0.192(14) 0.000(9) 0.055(10) -0.018(9)

loop_
_atom_type_symbol
_atom_type_description
_atom_type_scat_dispersion_real
_atom_type_scat_dispersion_imag
_atom_type_scat_source
C C 0.0033 0.0016 'International Tables Vol C Tables 4.2.6.8 and 6.1.1.4'
H H 0.0000 0.0000 'International Tables Vol C Tables 4.2.6.8 and 6.1.1.4'
N N 0.0061 0.0033 'International Tables Vol C Tables 4.2.6.8 and 6.1.1.4'
O O 0.0106 0.0060 'International Tables Vol C Tables 4.2.6.8 and 6.1.1.4'
Mn Mn 0.3368 0.7283 'International Tables Vol C Tables 4.2.6.8 and 6.1.1.4'
Cu Cu 0.3201 1.2651 'International Tables Vol C Tables 4.2.6.8 and 6.1.1.4'
Cl Cl 0.1484 0.1585 'International Tables Vol C Tables 4.2.6.8 and 6.1.1.4'

loop_
_geom_angle_atom_site_label_1
_geom_angle_atom_site_label_2
_geom_angle_atom_site_label_3
_geom_angle
_geom_angle_site_symmetry_1
_geom_angle_site_symmetry_3
_geom_angle_publ_flag
O71 Mn1 O61 106.8(2) . . ?
O71 Mn1 O31 93.9(2) . . ?
O61 Mn1 O31 150.44(19) . . ?
O71 Mn1 O1W 89.2(2) . . ?
O61 Mn1 O1W 96.4(2) . . ?
O31 Mn1 O1W 104.9(2) . . ?
O71 Mn1 O41 95.5(2) . . ?
O61 Mn1 O41 69.2(2) . . ?
O31 Mn1 O41 88.4(2) . . ?
O1W Mn1 O41 165.6(2) . . ?
O71 Mn1 O11 160.4(2) . . ?
O61 Mn1 O11 88.4(2) . . ?
O31 Mn1 O11 67.6(2) . . ?
O1W Mn1 O11 101.6(2) . . ?
O41 Mn1 O11 78.1(2) . . ?
O71 Mn1 Cu2 117.78(16) . . ?
O61 Mn1 Cu2 37.47(13) . . ?
O31 Mn1 Cu2 113.97(14) . . ?
O1W Mn1 Cu2 129.51(17) . . ?
O41 Mn1 Cu2 36.94(13) . . ?
O11 Mn1 Cu2 67.38(16) . . ?
O11 Cu1 O31 81.0(2) . . ?
O11 Cu1 N19 91.6(3) . . ?
O31 Cu1 N19 170.7(3) . . ?
O11 Cu1 N23 166.7(2) . . ?
O31 Cu1 N23 88.1(3) . . ?
N19 Cu1 N23 99.9(3) . . ?
O41 Cu2 O61 81.4(2) . . ?
O41 Cu2 N49 90.7(3) . . ?
O61 Cu2 N49 171.6(3) . . ?
O41 Cu2 N53 167.0(2) . . ?
O61 Cu2 N53 87.2(3) . . ?
N49 Cu2 N53 100.9(3) . . ?
O41 Cu2 Mn1 46.16(15) . . ?
O61 Cu2 Mn1 41.66(15) . . ?
N49 Cu2 Mn1 132.39(19) . . ?
N53 Cu2 Mn1 120.83(19) . . ?
Mn1 O1W H1W 113(8) . . ?
Mn1 O1W H2W 114(8) . . ?
H1W O1W H2W 109(4) . . ?
C12 O11 Cu1 127.0(5) . . ?
C12 O11 Mn1 136.1(5) . . ?
Cu1 O11 Mn1 96.9(2) . . ?
O11 C12 C13 116.7(7) . . ?
O11 C12 C17 123.8(8) . . ?
C13 C12 C17 119.5(7) . . ?
C14 C13 C12 122.4(9) . . ?
C14 C13 H13 118.8 . . ?
C12 C13 H13 118.8 . . ?
C13 C14 C15 118.8(10) . . ?
C13 C14 H14 120.6 . . ?
C15 C14 H14 120.6 . . ?
C16 C15 C14 119.2(9) . . ?
C16 C15 H15 120.4 . . ?
C14 C15 H15 120.4 . . ?
C15 C16 C17 123.9(9) . . ?
C15 C16 H16 118.0 . . ?
C17 C16 H16 118.0 . . ?
C16 C17 C12 116.2(9) . . ?
C16 C17 C18 119.9(8) . . ?
C12 C17 C18 123.5(8) . . ?
N19 C18 C17 122.5(7) . . ?
N19 C18 C181 120.0(9) . . ?
C17 C18 C181 117.6(8) . . ?
C18 N19 C20 120.1(7) . . ?
C18 N19 Cu1 126.7(6) . . ?
C20 N19 Cu1 113.1(6) . . ?
N19 C20 C21 110.1(7) . . ?
N19 C20 H20A 109.6 . . ?
C21 C20 H20A 109.6 . . ?
N19 C20 H20B 109.6 . . ?
C21 C20 H20B 109.6 . . ?
H20A C20 H20B 108.1 . . ?
C22 C21 C20 113.1(9) . . ?
C22 C21 H21A 109.0 . . ?
C20 C21 H21A 109.0 . . ?
C22 C21 H21B 109.0 . . ?
C20 C21 H21B 109.0 . . ?
H21A C21 H21B 107.8 . . ?
C21 C22 N23 111.6(9) . . ?
C21 C22 H22A 109.3 . . ?
N23 C22 H22A 109.3 . . ?
C21 C22 H22B 109.3 . . ?
N23 C22 H22B 109.3 . . ?
H22A C22 H22B 108.0 . . ?
C24 N23 C22 117.5(9) . . ?
C24 N23 Cu1 124.2(6) . . ?
C22 N23 Cu1 117.9(7) . . ?
N23 C24 C25 121.5(8) . . ?
N23 C24 C241 120.8(9) . . ?
C25 C24 C241 117.7(9) . . ?
C26 C25 C30 118.9(9) . . ?
C26 C25 C24 121.2(9) . . ?
C30 C25 C24 119.9(8) . . ?
C27 C26 C25 121.6(9) . . ?
C27 C26 H26 119.2 . . ?
C25 C26 H26 119.2 . . ?
C26 C27 C28 119.6(10) . . ?
C26 C27 H27 120.2 . . ?
C28 C27 H27 120.2 . . ?
C29 C28 C27 120.8(10) . . ?
C29 C28 H28 119.6 . . ?
C27 C28 H28 119.6 . . ?
C28 C29 C30 121.3(9) . . ?
C28 C29 H29 119.3 . . ?
C30 C29 H29 119.3 . . ?
O31 C30 C29 120.3(7) . . ?
O31 C30 C25 122.0(8) . . ?
C29 C30 C25 117.6(8) . . ?
C30 O31 Cu1 119.6(5) . . ?
C30 O31 Mn1 135.4(5) . . ?
Cu1 O31 Mn1 102.9(2) . . ?
C18 C181 H18A 109.5 . . ?
C18 C181 H18B 109.5 . . ?
H18A C181 H18B 109.5 . . ?
C18 C181 H18C 109.5 . . ?
H18A C181 H18C 109.5 . . ?
H18B C181 H18C 109.5 . . ?
C24 C241 H24A 109.5 . . ?
C24 C241 H24B 109.5 . . ?
H24A C241 H24B 109.5 . . ?
C24 C241 H24C 109.5 . . ?
H24A C241 H24C 109.5 . . ?
H24B C241 H24C 109.5 . . ?
C42 O41 Cu2 128.9(5) . . ?
C42 O41 Mn1 134.2(5) . . ?
Cu2 O41 Mn1 96.9(2) . . ?
O41 C42 C43 116.3(7) . . ?
O41 C42 C47 121.9(7) . . ?
C43 C42 C47 121.8(7) . . ?
C44 C43 C42 120.3(8) . . ?
C44 C43 H43 119.9 . . ?
C42 C43 H43 119.9 . . ?
C43 C44 C45 120.6(9) . . ?
C43 C44 H44 119.7 . . ?
C45 C44 H44 119.7 . . ?
C46 C45 C44 118.5(8) . . ?
C46 C45 H45 120.8 . . ?
C44 C45 H45 120.8 . . ?
C45 C46 C47 124.3(8) . . ?
C45 C46 H46 117.8 . . ?
C47 C46 H46 117.8 . . ?
C42 C47 C46 114.5(8) . . ?
C42 C47 C48 124.8(7) . . ?
C46 C47 C48 120.3(7) . . ?
N49 C48 C47 122.1(7) . . ?
N49 C48 C481 120.0(8) . . ?
C47 C48 C481 117.8(8) . . ?
C48 N49 C50 120.2(7) . . ?
C48 N49 Cu2 127.3(5) . . ?
C50 N49 Cu2 112.5(6) . . ?
N49 C50 C51 112.4(7) . . ?
N49 C50 H50A 109.1 . . ?
C51 C50 H50A 109.1 . . ?
N49 C50 H50B 109.1 . . ?
C51 C50 H50B 109.1 . . ?
H50A C50 H50B 107.8 . . ?
C52 C51 C50 114.4(8) . . ?
C52 C51 H51A 108.7 . . ?
C50 C51 H51A 108.7 . . ?
C52 C51 H51B 108.7 . . ?
C50 C51 H51B 108.7 . . ?
H51A C51 H51B 107.6 . . ?
N53 C52 C51 113.0(8) . . ?
N53 C52 H52A 109.0 . . ?
C51 C52 H52A 109.0 . . ?
N53 C52 H52B 109.0 . . ?
C51 C52 H52B 109.0 . . ?
H52A C52 H52B 107.8 . . ?
C54 N53 C52 118.2(8) . . ?
C54 N53 Cu2 124.3(6) . . ?
C52 N53 Cu2 117.3(6) . . ?
N53 C54 C55 121.1(7) . . ?
N53 C54 C541 122.4(9) . . ?
C55 C54 C541 116.6(9) . . ?
C56 C55 C60 117.7(8) . . ?
C56 C55 C54 120.1(8) . . ?
C60 C55 C54 122.2(7) . . ?
C57 C56 C55 121.4(10) . . ?
C57 C56 H56 119.3 . . ?
C55 C56 H56 119.3 . . ?
C56 C57 C58 120.0(10) . . ?
C56 C57 H57 120.0 . . ?
C58 C57 H57 120.0 . . ?
C59 C58 C57 120.1(10) . . ?
C59 C58 H58 120.0 . . ?
C57 C58 H58 120.0 . . ?
C58 C59 C60 120.6(9) . . ?
C58 C59 H59 119.7 . . ?
C60 C59 H59 119.7 . . ?
O61 C60 C59 120.2(7) . . ?
O61 C60 C55 119.6(7) . . ?
C59 C60 C55 120.2(7) . . ?
C60 O61 Cu2 118.3(5) . . ?
C60 O61 Mn1 136.7(5) . . ?
Cu2 O61 Mn1 100.9(2) . . ?
C48 C481 H48A 109.5 . . ?
C48 C481 H48B 109.5 . . ?
H48A C481 H48B 109.5 . . ?
C48 C481 H48C 109.5 . . ?
H48A C481 H48C 109.5 . . ?
H48B C481 H48C 109.5 . . ?
C54 C541 H54A 109.5 . . ?
C54 C541 H54B 109.5 . . ?
H54A C541 H54B 109.5 . . ?
C54 C541 H54C 109.5 . . ?
H54A C541 H54C 109.5 . . ?
H54B C541 H54C 109.5 . . ?
C72 O71 Mn1 132.0(5) . . ?
O73 C72 O71 124.2(8) . . ?
O73 C72 C74 119.5(8) . . ?
O71 C72 C74 116.3(8) . . ?
C79 C74 C75 117.2(8) . . ?
C79 C74 C72 121.7(7) . . ?
C75 C74 C72 121.1(8) . . ?
C76 C75 C74 121.8(9) . . ?
C76 C75 H75 119.1 . . ?
C74 C75 H75 119.1 . . ?
C77 C76 C75 119.7(9) . . ?
C77 C76 H76 120.2 . . ?
C75 C76 H76 120.2 . . ?
C76 C77 C78 119.7(9) . . ?
C76 C77 O80 118.8(10) . . ?
C78 C77 O80 121.5(11) . . ?
C79 C78 C77 120.4(10) . . ?
C79 C78 H78 119.8 . . ?
C77 C78 H78 119.8 . . ?
C78 C79 C74 121.2(9) . . ?
C78 C79 H79 119.4 . . ?
C74 C79 H79 119.4 . . ?
C77 O80 H80 109.5 . . ?
O96 Cl9 O98 114.3(12) . . ?
O94 Cl9 O92 118.3(12) . . ?
O96 Cl9 O95 110.7(13) . . ?
O98 Cl9 O95 109.2(13) . . ?
O94 Cl9 O93 112.8(12) . . ?
O92 Cl9 O93 105.9(11) . . ?
O96 Cl9 O97 108.5(12) . . ?
O98 Cl9 O97 107.4(11) . . ?
O95 Cl9 O97 106.4(13) . . ?
O94 Cl9 O91 110.1(12) . . ?
O92 Cl9 O91 105.5(12) . . ?
O93 Cl9 O91 102.9(11) . . ?

loop_
_geom_bond_atom_site_label_1
_geom_bond_atom_site_label_2
_geom_bond_distance
_geom_bond_site_symmetry_2
_geom_bond_publ_flag
Mn1 O71 2.079(5) . ?
Mn1 O61 2.118(5) . ?
Mn1 O31 2.126(5) . ?
Mn1 O1W 2.164(6) . ?
Mn1 O41 2.273(5) . ?
Mn1 O11 2.326(5) . ?
Mn1 Cu2 3.1286(14) . ?
Cu1 O11 1.895(6) . ?
Cu1 O31 1.926(5) . ?
Cu1 N19 1.964(7) . ?
Cu1 N23 1.971(8) . ?
Cu2 O41 1.894(5) . ?
Cu2 O61 1.938(5) . ?
Cu2 N49 1.969(6) . ?
Cu2 N53 1.983(7) . ?
O1W H1W 0.85(2) . ?
O1W H2W 0.84(2) . ?
O11 C12 1.319(9) . ?
C12 C13 1.397(11) . ?
C12 C17 1.421(11) . ?
C13 C14 1.360(12) . ?
C13 H13 0.9300 . ?
C14 C15 1.409(14) . ?
C14 H14 0.9300 . ?
C15 C16 1.358(14) . ?
C15 H15 0.9300 . ?
C16 C17 1.398(13) . ?
C16 H16 0.9300 . ?
C17 C18 1.463(13) . ?
C18 N19 1.279(11) . ?
C18 C181 1.512(11) . ?
N19 C20 1.490(11) . ?
C20 C21 1.509(14) . ?
C20 H20A 0.9700 . ?
C20 H20B 0.9700 . ?
C21 C22 1.500(15) . ?
C21 H21A 0.9700 . ?
C21 H21B 0.9700 . ?
C22 N23 1.506(12) . ?
C22 H22A 0.9700 . ?
C22 H22B 0.9700 . ?
N23 C24 1.301(11) . ?
C24 C25 1.482(13) . ?
C24 C241 1.508(12) . ?
C25 C26 1.379(13) . ?
C25 C30 1.404(11) . ?
C26 C27 1.353(16) . ?
C26 H26 0.9300 . ?
C27 C28 1.368(14) . ?
C27 H27 0.9300 . ?
C28 C29 1.336(13) . ?
C28 H28 0.9300 . ?
C29 C30 1.404(12) . ?
C29 H29 0.9300 . ?
C30 O31 1.316(9) . ?
C181 H18A 0.9600 . ?
C181 H18B 0.9600 . ?
C181 H18C 0.9600 . ?
C241 H24A 0.9600 . ?
C241 H24B 0.9600 . ?
C241 H24C 0.9600 . ?
O41 C42 1.342(9) . ?
C42 C43 1.383(10) . ?
C42 C47 1.395(10) . ?
C43 C44 1.372(11) . ?
C43 H43 0.9300 . ?
C44 C45 1.372(12) . ?
C44 H44 0.9300 . ?
C45 C46 1.352(12) . ?
C45 H45 0.9300 . ?
C46 C47 1.423(12) . ?
C46 H46 0.9300 . ?
C47 C48 1.469(12) . ?
C48 N49 1.299(10) . ?
C48 C481 1.514(11) . ?
N49 C50 1.464(10) . ?
C50 C51 1.506(13) . ?
C50 H50A 0.9700 . ?
C50 H50B 0.9700 . ?
C51 C52 1.500(14) . ?
C51 H51A 0.9700 . ?
C51 H51B 0.9700 . ?
C52 N53 1.476(11) . ?
C52 H52A 0.9700 . ?
C52 H52B 0.9700 . ?
N53 C54 1.280(11) . ?
C54 C55 1.469(12) . ?
C54 C541 1.505(12) . ?
C55 C56 1.401(12) . ?
C55 C60 1.402(10) . ?
C56 C57 1.369(15) . ?
C56 H56 0.9300 . ?
C57 C58 1.380(15) . ?
C57 H57 0.9300 . ?
C58 C59 1.369(13) . ?
C58 H58 0.9300 . ?
C59 C60 1.385(11) . ?
C59 H59 0.9300 . ?
C60 O61 1.333(9) . ?
C481 H48A 0.9600 . ?
C481 H48B 0.9600 . ?
C481 H48C 0.9600 . ?
C541 H54A 0.9600 . ?
C541 H54B 0.9600 . ?
C541 H54C 0.9600 . ?
O71 C72 1.273(9) . ?
C72 O73 1.258(10) . ?
C72 C74 1.479(11) . ?
C74 C79 1.372(12) . ?
C74 C75 1.393(11) . ?
C75 C76 1.375(12) . ?
C75 H75 0.9300 . ?
C76 C77 1.354(14) . ?
C76 H76 0.9300 . ?
C77 C78 1.381(13) . ?
C77 O80 1.382(11) . ?
C78 C79 1.372(12) . ?
C78 H78 0.9300 . ?
C79 H79 0.9300 . ?
O80 H80 0.8200 . ?
Cl9 O94 1.371(14) . ?
Cl9 O96 1.414(13) . ?
Cl9 O98 1.443(14) . ?
Cl9 O92 1.444(13) . ?
Cl9 O95 1.445(15) . ?
Cl9 O93 1.481(14) . ?
Cl9 O97 1.488(14) . ?
Cl9 O91 1.488(14) . ?

loop_
_geom_hbond_atom_site_label_D
_geom_hbond_atom_site_label_H
_geom_hbond_atom_site_label_A
_geom_hbond_distance_DH
_geom_hbond_distance_HA
_geom_hbond_distance_DA
_geom_hbond_angle_DHA
_geom_hbond_site_symmetry_A
C241 H24B O91 0.96 2.40 3.17(3) 136.8 3_666
C43 H43 O71 0.93 2.58 3.372(10) 143.3 .
C50 H50A O95 0.97 2.47 3.38(3) 156.0 2_646
C51 H51A O93 0.97 2.58 3.39(2) 141.0 2_646
C481 H48C O95 0.96 2.95 3.48(2) 115.7 2_646
C541 H54C O94 0.96 2.49 3.340(18) 147.0 1_655
O80 H80 O2W 0.82 2.03 2.716(17) 140.5 .
O1W H1W O73 0.85(2) 1.87(6) 2.622(8) 146(9) .
O1W H2W O7W 0.84(2) 2.04(10) 2.752(14) 142(15) .
O1W H2W O6W 0.84(2) 1.94(5) 2.75(3) 161(10) .
